data_4025367
loop_
_publ_author_name
'Christoph Beyer'
'Hans-Achim Wagenknecht'

_publ_section_title
;
 Synthesis of Spiropyrans As Building Blocks for Molecular Switches and
 Dyads
;
_journal_name_full 'Journal of Organic Chemistry'
_journal_page_first 2752
_journal_page_last 2755
_journal_paper_doi 10.1021/jo100309r
_journal_volume 75
_journal_year 2010
_chemical_compound_source 'see text'
_chemical_formula_moiety 'C14 H19 N O'
_chemical_formula_structural 'C14 H19 N O'
_chemical_formula_sum 'C14 H19 N O'
_chemical_formula_weight 217.30
_chemical_name_systematic ?
_space_group_IT_number 61
_symmetry_cell_setting orthorhombic
_symmetry_Int_Tables_number 61
_symmetry_space_group_name_Hall '-P 2ac 2ab'
_symmetry_space_group_name_H-M 'P b c a'
_atom_sites_solution_hydrogens geom
_atom_sites_solution_primary direct
_atom_sites_solution_secondary difmap
_cell_angle_alpha 90
_cell_angle_beta 90
_cell_angle_gamma 90
_cell_formula_units_Z 8
_cell_length_a 11.0171(7)
_cell_length_b 8.4841(5)
_cell_length_c 25.5815(14)
_cell_measurement_reflns_used 8000
_cell_measurement_temperature 123
_cell_measurement_theta_max 25.87
_cell_measurement_theta_min 3.13
_cell_volume 2391.1(2)
_computing_cell_refinement 'STOE (1998)'
_computing_data_collection 'STOE (1998)'
_computing_data_reduction 'STOE (1998)'
_computing_molecular_graphics 'PLATON (Spek, 1990)'
_computing_publication_material 'PLATON (Spek, 2003)'
_computing_structure_refinement 'SHELXL-97 (Sheldrick, 1997)'
_computing_structure_solution 'SIR-97 (Altomare, 1999)'
_diffrn_ambient_temperature 123(1)
_diffrn_measured_fraction_theta_full 0.994
_diffrn_measured_fraction_theta_max 0.994
_diffrn_measurement_device_type 'STOE-IPDS diffractometer'
_diffrn_measurement_method rotation
_diffrn_radiation_monochromator graphite
_diffrn_radiation_source 'fine-focus sealed tube'
_diffrn_radiation_type 'Mo K\a'
_diffrn_radiation_wavelength 0.71073
_diffrn_reflns_av_R_equivalents 0.0288
_diffrn_reflns_av_sigmaI/netI 0.0213
_diffrn_reflns_limit_h_max 13
_diffrn_reflns_limit_h_min -13
_diffrn_reflns_limit_k_max 10
_diffrn_reflns_limit_k_min -10
_diffrn_reflns_limit_l_max 31
_diffrn_reflns_limit_l_min -26
_diffrn_reflns_number 13152
_diffrn_reflns_reduction_process
;
;
_diffrn_reflns_theta_full 25.87
_diffrn_reflns_theta_max 25.87
_diffrn_reflns_theta_min 3.13
_diffrn_standards_decay_% 0
_diffrn_standards_interval_count 0
_diffrn_standards_interval_time 0
_diffrn_standards_number 0
_exptl_absorpt_coefficient_mu 0.075
_exptl_absorpt_correction_T_max 0.989
_exptl_absorpt_correction_T_min 0.979
_exptl_absorpt_correction_type none
_exptl_crystal_colour colourless
_exptl_crystal_density_diffrn 1.207
_exptl_crystal_density_method 'Not Measured'
_exptl_crystal_description prism
_exptl_crystal_F_000 944
_exptl_crystal_size_max 0.280
_exptl_crystal_size_mid 0.180
_exptl_crystal_size_min 0.140
_refine_diff_density_max 0.267
_refine_diff_density_min -0.160
_refine_diff_density_rms 0.041
_refine_ls_extinction_method none
_refine_ls_goodness_of_fit_ref 1.059
_refine_ls_hydrogen_treatment constr
_refine_ls_matrix_type full
_refine_ls_number_parameters 148
_refine_ls_number_reflns 2303
_refine_ls_number_restraints 0
_refine_ls_restrained_S_all 1.059
_refine_ls_R_factor_all 0.0478
_refine_ls_R_factor_gt 0.0387
_refine_ls_shift/su_max 0.000
_refine_ls_shift/su_mean 0.000
_refine_ls_structure_factor_coef Fsqd
_refine_ls_weighting_details 'calc w=1/[\s^2^(Fo^2^)+(0.0653P)^2^+0.1530P] where P=(Fo^2^+2Fc^2^)/3'
_refine_ls_weighting_scheme calc
_refine_ls_wR_factor_gt 0.0987
_refine_ls_wR_factor_ref 0.1020
_reflns_number_gt 1830
_reflns_number_total 2303
_reflns_threshold_expression I>2\s(I)
_cod_data_source_file jo100309r_si_002.cif
_cod_data_source_block h045
_cod_depositor_comments
;
The following automatic conversions were performed:

'_symmetry_cell_setting' value 'Orthorhombic' changed to
'orthorhombic' according to the built-in table from CIF Core
dictionary named 'cif_core.dic' version 2.4.1 from 2010-06-29.

Automatic conversion script
Id: cif_fix_values 1646 2011-03-28 12:23:43Z adriana 
;
_cod_database_code 4025367

loop_
_symmetry_equiv_pos_site_id
_symmetry_equiv_pos_as_xyz
1 x,y,z
2 1/2-x,-y,1/2+z
3 1/2+x,1/2-y,-z
4 -x,1/2+y,1/2-z
5 -x,-y,-z
6 1/2+x,y,1/2-z
7 1/2-x,1/2+y,z
8 x,1/2-y,1/2+z

loop_
_atom_site_aniso_label
_atom_site_aniso_U_11
_atom_site_aniso_U_22
_atom_site_aniso_U_33
_atom_site_aniso_U_23
_atom_site_aniso_U_13
_atom_site_aniso_U_12
O1 0.0272(4) 0.0217(4) 0.0271(5) 0.0027(3) 0.0049(4) -0.0014(3)
N1 0.0217(5) 0.0236(5) 0.0220(5) -0.0001(4) 0.0018(4) -0.0003(4)
C1 0.0217(6) 0.0227(6) 0.0251(6) 0.0045(5) 0.0003(5) -0.0050(4)
C2 0.0297(6) 0.0327(7) 0.0250(7) 0.0009(5) 0.0008(5) -0.0065(5)
C3 0.0388(7) 0.0425(8) 0.0262(7) 0.0055(6) -0.0059(6) -0.0150(6)
C4 0.0304(7) 0.0411(8) 0.0404(8) 0.0149(6) -0.0125(6) -0.0079(6)
C5 0.0246(6) 0.0291(7) 0.0441(8) 0.0094(6) -0.0009(6) -0.0006(5)
C6 0.0245(6) 0.0216(6) 0.0310(7) 0.0043(5) 0.0017(5) -0.0039(5)
C7 0.0246(6) 0.0221(6) 0.0303(7) -0.0007(5) 0.0035(5) -0.0001(5)
C8 0.0249(6) 0.0209(6) 0.0233(6) 0.0005(5) 0.0035(5) -0.0028(4)
C9 0.0308(6) 0.0228(6) 0.0306(7) 0.0054(5) 0.0016(5) -0.0003(5)
C10 0.0264(6) 0.0223(6) 0.0342(7) 0.0009(5) 0.0008(5) 0.0019(5)
C11 0.0223(5) 0.0262(6) 0.0280(6) 0.0004(5) 0.0024(5) 0.0024(5)
C12 0.0350(7) 0.0226(6) 0.0387(8) -0.0006(5) 0.0053(6) -0.0020(5)
C13 0.0302(6) 0.0277(6) 0.0404(8) -0.0039(5) 0.0102(6) 0.0006(5)
C14 0.0325(7) 0.0311(7) 0.0261(6) -0.0021(5) -0.0013(5) -0.0044(5)

loop_
_atom_site_label
_atom_site_type_symbol
_atom_site_thermal_displace_type
_atom_site_fract_x
_atom_site_fract_y
_atom_site_fract_z
_atom_site_occupancy
_atom_site_U_iso_or_equiv
_atom_site_calc_flag
_atom_site_refinement_flags
O1 O Uani 0.04339(7) 0.39467(9) 0.56827(3) 1.000 0.0253(3) . .
N1 N Uani -0.07109(8) 0.29592(12) 0.64145(4) 1.000 0.0224(3) . .
C1 C Uani 0.02510(10) 0.27972(14) 0.67792(5) 1.000 0.0232(3) . .
C2 C Uani 0.03228(12) 0.33878(15) 0.72875(5) 1.000 0.0291(4) . .
C3 C Uani 0.13437(12) 0.29653(17) 0.75844(5) 1.000 0.0358(4) . .
C4 C Uani 0.22503(12) 0.20027(17) 0.73856(6) 1.000 0.0373(4) . .
C5 C Uani 0.21703(11) 0.14307(15) 0.68739(6) 1.000 0.0326(4) . .
C6 C Uani 0.11732(11) 0.18508(14) 0.65700(5) 1.000 0.0257(4) . .
C7 C Uani 0.08119(11) 0.13434(14) 0.60209(5) 1.000 0.0257(4) . .
C8 C Uani -0.01995(10) 0.25898(14) 0.58944(5) 1.000 0.0230(3) . .
C9 C Uani -0.02777(11) 0.53727(14) 0.56667(5) 1.000 0.0281(4) . .
C10 C Uani -0.07587(11) 0.58089(14) 0.62059(5) 1.000 0.0276(4) . .
C11 C Uani -0.14512(10) 0.44034(14) 0.64341(5) 1.000 0.0255(3) . .
C12 C Uani 0.02748(12) -0.03370(15) 0.60597(6) 1.000 0.0321(4) . .
C13 C Uani 0.18560(12) 0.13518(15) 0.56234(6) 1.000 0.0328(4) . .
C14 C Uani -0.11725(11) 0.20370(16) 0.55107(5) 1.000 0.0299(4) . .
H2 H Uiso -0.02940 0.40480 0.74270 1.000 0.0350 calc R
H3 H Uiso 0.14160 0.33500 0.79320 1.000 0.0430 calc R
H4 H Uiso 0.29270 0.17310 0.75970 1.000 0.0450 calc R
H5 H Uiso 0.27860 0.07660 0.67360 1.000 0.0390 calc R
H9A H Uiso -0.09690 0.52270 0.54240 1.000 0.0340 calc R
H9B H Uiso 0.02290 0.62460 0.55320 1.000 0.0340 calc R
H10A H Uiso -0.13060 0.67310 0.61780 1.000 0.0330 calc R
H10B H Uiso -0.00750 0.60930 0.64390 1.000 0.0330 calc R
H11A H Uiso -0.16740 0.46320 0.68010 1.000 0.0310 calc R
H11B H Uiso -0.22100 0.42390 0.62340 1.000 0.0310 calc R
H12A H Uiso 0.08980 -0.10630 0.61900 1.000 0.0380 calc R
H12B H Uiso 0.00030 -0.06810 0.57130 1.000 0.0380 calc R
H12C H Uiso -0.04160 -0.03320 0.63010 1.000 0.0380 calc R
H13A H Uiso 0.22570 0.23830 0.56280 1.000 0.0390 calc R
H13B H Uiso 0.15330 0.11470 0.52730 1.000 0.0390 calc R
H13C H Uiso 0.24440 0.05310 0.57150 1.000 0.0390 calc R
H14A H Uiso -0.17360 0.29050 0.54390 1.000 0.0360 calc R
H14B H Uiso -0.16190 0.11490 0.56630 1.000 0.0360 calc R
H14C H Uiso -0.07870 0.17020 0.51840 1.000 0.0360 calc R

loop_
_atom_type_symbol
_atom_type_description
_atom_type_scat_dispersion_real
_atom_type_scat_dispersion_imag
_atom_type_scat_source
O O 0.0106 0.0060 'International Tables Vol C Tables 4.2.6.8 and 6.1.1.4'
N N 0.0061 0.0033 'International Tables Vol C Tables 4.2.6.8 and 6.1.1.4'
H H 0.0000 0.0000 'International Tables Vol C Tables 4.2.6.8 and 6.1.1.4'
C C 0.0033 0.0016 'International Tables Vol C Tables 4.2.6.8 and 6.1.1.4'

loop_
_geom_angle_atom_site_label_1
_geom_angle_atom_site_label_2
_geom_angle_atom_site_label_3
_geom_angle
_geom_angle_site_symmetry_1
_geom_angle_site_symmetry_2
_geom_angle_site_symmetry_3
_geom_angle_publ_flag
C8 O1 C9 114.50(8) . . . yes
C1 N1 C8 106.66(9) . . . yes
C1 N1 C11 118.16(10) . . . yes
C8 N1 C11 114.71(9) . . . yes
N1 C1 C2 128.34(11) . . . yes
N1 C1 C6 110.24(11) . . . yes
C2 C1 C6 121.36(11) . . . no
C1 C2 C3 117.25(12) . . . no
C2 C3 C4 121.94(12) . . . no
C3 C4 C5 120.14(12) . . . no
C4 C5 C6 118.91(12) . . . no
C1 C6 C5 120.37(12) . . . no
C1 C6 C7 108.96(10) . . . no
C5 C6 C7 130.49(11) . . . no
C6 C7 C8 100.68(9) . . . no
C6 C7 C12 107.55(10) . . . no
C6 C7 C13 114.45(10) . . . no
C8 C7 C12 111.26(10) . . . no
C8 C7 C13 113.09(10) . . . no
C12 C7 C13 109.48(10) . . . no
O1 C8 N1 110.55(9) . . . yes
O1 C8 C7 105.66(9) . . . yes
O1 C8 C14 109.96(10) . . . yes
N1 C8 C7 103.17(10) . . . yes
N1 C8 C14 112.09(9) . . . yes
C7 C8 C14 115.08(10) . . . no
O1 C9 C10 111.54(10) . . . yes
C9 C10 C11 109.23(10) . . . no
N1 C11 C10 111.04(9) . . . yes
C1 C2 H2 121.00 . . . no
C3 C2 H2 121.00 . . . no
C2 C3 H3 119.00 . . . no
C4 C3 H3 119.00 . . . no
C3 C4 H4 120.00 . . . no
C5 C4 H4 120.00 . . . no
C4 C5 H5 121.00 . . . no
C6 C5 H5 121.00 . . . no
O1 C9 H9A 109.00 . . . no
O1 C9 H9B 109.00 . . . no
C10 C9 H9A 109.00 . . . no
C10 C9 H9B 109.00 . . . no
H9A C9 H9B 108.00 . . . no
C9 C10 H10A 110.00 . . . no
C9 C10 H10B 110.00 . . . no
C11 C10 H10A 110.00 . . . no
C11 C10 H10B 110.00 . . . no
H10A C10 H10B 108.00 . . . no
N1 C11 H11A 109.00 . . . no
N1 C11 H11B 109.00 . . . no
C10 C11 H11A 109.00 . . . no
C10 C11 H11B 109.00 . . . no
H11A C11 H11B 108.00 . . . no
C7 C12 H12A 109.00 . . . no
C7 C12 H12B 109.00 . . . no
C7 C12 H12C 109.00 . . . no
H12A C12 H12B 110.00 . . . no
H12A C12 H12C 109.00 . . . no
H12B C12 H12C 110.00 . . . no
C7 C13 H13A 110.00 . . . no
C7 C13 H13B 109.00 . . . no
C7 C13 H13C 109.00 . . . no
H13A C13 H13B 109.00 . . . no
H13A C13 H13C 109.00 . . . no
H13B C13 H13C 109.00 . . . no
C8 C14 H14A 110.00 . . . no
C8 C14 H14B 109.00 . . . no
C8 C14 H14C 109.00 . . . no
H14A C14 H14B 109.00 . . . no
H14A C14 H14C 109.00 . . . no
H14B C14 H14C 109.00 . . . no

loop_
_geom_bond_atom_site_label_1
_geom_bond_atom_site_label_2
_geom_bond_distance
_geom_bond_site_symmetry_1
_geom_bond_site_symmetry_2
_geom_bond_publ_flag
O1 C8 1.4510(14) . . yes
O1 C9 1.4422(14) . . yes
N1 C1 1.4186(15) . . yes
N1 C8 1.4785(16) . . yes
N1 C11 1.4728(15) . . yes
C1 C2 1.3958(18) . . no
C1 C6 1.4012(17) . . no
C2 C3 1.4037(19) . . no
C3 C4 1.387(2) . . no
C4 C5 1.399(2) . . no
C5 C6 1.3922(18) . . no
C6 C7 1.5221(18) . . no
C7 C8 1.5699(17) . . no
C7 C12 1.5468(18) . . no
C7 C13 1.5353(19) . . no
C8 C14 1.5273(17) . . no
C9 C10 1.5233(18) . . no
C10 C11 1.5313(17) . . no
C2 H2 0.9500 . . no
C3 H3 0.9500 . . no
C4 H4 0.9500 . . no
C5 H5 0.9500 . . no
C9 H9A 0.9900 . . no
C9 H9B 0.9900 . . no
C10 H10A 0.9900 . . no
C10 H10B 0.9900 . . no
C11 H11A 0.9900 . . no
C11 H11B 0.9900 . . no
C12 H12A 0.9800 . . no
C12 H12B 0.9800 . . no
C12 H12C 0.9800 . . no
C13 H13A 0.9800 . . no
C13 H13B 0.9800 . . no
C13 H13C 0.9800 . . no
C14 H14A 0.9800 . . no
C14 H14B 0.9800 . . no
C14 H14C 0.9800 . . no

loop_
_geom_contact_atom_site_label_1
_geom_contact_atom_site_label_2
_geom_contact_distance
_geom_contact_site_symmetry_1
_geom_contact_site_symmetry_2
_geom_contact_publ_flag
O1 H13A 2.4100 . . no
O1 H13B 2.8600 . . no
O1 H13C 2.7000 . 7_555 no
N1 H12C 2.8300 . . no
C9 C9 3.5227(18) . 5_566 no
C10 C12 3.4826(18) . 1_565 no
C12 C10 3.4826(18) . 1_545 no
C1 H12C 3.0100 . . no
C1 H10B 2.9500 . . no
C2 H11A 2.7400 . . no
C2 H4 3.0000 . 6_456 no
C3 H11A 3.0400 . 6_556 no
C4 H11A 2.9600 . 4_546 no
C5 H13C 3.0800 . . no
C5 H12A 3.0800 . . no
C9 H14A 2.7000 . . no
C11 H14A 2.8600 . . no
C11 H3 2.9900 . 6_456 no
C11 H2 2.8600 . . no
C12 H10A 3.0500 . 1_545 no
C12 H14B 2.6400 . . no
C12 H14C 3.0600 . . no
C13 H5 3.0700 . . no
C14 H9A 2.7200 . . no
C14 H11B 2.8700 . . no
C14 H12B 2.6900 . . no
C14 H12C 2.9700 . . no
H2 C11 2.8600 . . no
H2 H11A 2.2600 . . no
H3 H12C 2.5100 . 4_556 no
H3 C11 2.9900 . 6_556 no
H3 H11A 2.4700 . 6_556 no
H4 C2 3.0000 . 6_556 no
H5 C13 3.0700 . . no
H9A C14 2.7200 . . no
H9A H14A 2.1400 . . no
H10A C12 3.0500 . 1_565 no
H10B C1 2.9500 . . no
H11A C2 2.7400 . . no
H11A H2 2.2600 . . no
H11A C4 2.9600 . 4_556 no
H11A C3 3.0400 . 6_456 no
H11A H3 2.4700 . 6_456 no
H11B C14 2.8700 . . no
H11B H14A 2.3900 . . no
H11B H14B 2.5300 . 7_455 no
H12A C5 3.0800 . . no
H12A H13C 2.4900 . . no
H12B C14 2.6900 . . no
H12B H13B 2.5500 . . no
H12B H14B 2.3700 . . no
H12B H14C 2.5800 . . no
H12C N1 2.8300 . . no
H12C C1 3.0100 . . no
H12C C14 2.9700 . . no
H12C H14B 2.4500 . . no
H12C H3 2.5100 . 4_546 no
H13A O1 2.4100 . . no
H13B O1 2.8600 . . no
H13B H12B 2.5500 . . no
H13C C5 3.0800 . . no
H13C H12A 2.4900 . . no
H13C O1 2.7000 . 7_545 no
H14A C9 2.7000 . . no
H14A C11 2.8600 . . no
H14A H9A 2.1400 . . no
H14A H11B 2.3900 . . no
H14B C12 2.6400 . . no
H14B H12B 2.3700 . . no
H14B H12C 2.4500 . . no
H14B H11B 2.5300 . 7_445 no
H14C C12 3.0600 . . no
H14C H12B 2.5800 . . no

loop_
_geom_torsion_atom_site_label_1
_geom_torsion_atom_site_label_2
_geom_torsion_atom_site_label_3
_geom_torsion_atom_site_label_4
_geom_torsion
_geom_torsion_site_symmetry_1
_geom_torsion_site_symmetry_2
_geom_torsion_site_symmetry_3
_geom_torsion_site_symmetry_4
_geom_torsion_publ_flag
C9 O1 C8 C7 -164.62(9) . . . . no
C9 O1 C8 C14 70.63(12) . . . . no
C8 O1 C9 C10 56.69(12) . . . . no
C9 O1 C8 N1 -53.66(12) . . . . no
C1 N1 C8 C7 31.39(11) . . . . no
C8 N1 C1 C6 -20.73(13) . . . . no
C11 N1 C1 C6 -151.66(10) . . . . no
C11 N1 C8 C14 -71.40(12) . . . . no
C11 N1 C8 C7 164.22(9) . . . . no
C1 N1 C8 C14 155.76(10) . . . . no
C11 N1 C1 C2 31.17(18) . . . . no
C1 N1 C11 C10 74.82(13) . . . . no
C8 N1 C1 C2 162.10(12) . . . . no
C11 N1 C8 O1 51.66(12) . . . . no
C8 N1 C11 C10 -52.35(13) . . . . no
C1 N1 C8 O1 -81.18(11) . . . . no
C6 C1 C2 C3 -1.40(18) . . . . no
N1 C1 C2 C3 175.50(12) . . . . no
C2 C1 C6 C5 2.25(18) . . . . no
C2 C1 C6 C7 177.82(11) . . . . no
N1 C1 C6 C7 0.42(14) . . . . no
N1 C1 C6 C5 -175.15(11) . . . . no
C1 C2 C3 C4 0.0(2) . . . . no
C2 C3 C4 C5 0.5(2) . . . . no
C3 C4 C5 C6 0.3(2) . . . . no
C4 C5 C6 C1 -1.66(19) . . . . no
C4 C5 C6 C7 -176.15(12) . . . . no
C5 C6 C7 C8 -166.68(13) . . . . no
C1 C6 C7 C13 139.95(11) . . . . no
C5 C6 C7 C13 -45.07(18) . . . . no
C1 C6 C7 C8 18.34(12) . . . . no
C1 C6 C7 C12 -98.18(12) . . . . no
C5 C6 C7 C12 76.79(16) . . . . no
C13 C7 C8 C14 85.56(13) . . . . no
C12 C7 C8 C14 -38.13(15) . . . . no
C12 C7 C8 N1 84.26(12) . . . . no
C6 C7 C8 O1 86.62(10) . . . . no
C6 C7 C8 N1 -29.48(11) . . . . no
C6 C7 C8 C14 -151.87(10) . . . . no
C12 C7 C8 O1 -159.64(10) . . . . no
C13 C7 C8 N1 -152.05(10) . . . . no
C13 C7 C8 O1 -35.95(13) . . . . no
O1 C9 C10 C11 -54.17(12) . . . . no
C9 C10 C11 N1 51.90(13) . . . . no
